data_9005236
loop_
_publ_author_name
'Ferraris, G.'
'Ivaldi, G.'
'Chopin, C.'

_publ_section_title
;
 Magnesiodumortierite, a new mineral from very-high-pressure
 rocks (Western Alps). Part I: Crystal structure
;
_journal_name_full 'European Journal of Mineralogy'
_journal_page_first 167
_journal_page_last 174
_journal_volume 7
_journal_year 1995
_chemical_formula_sum 'Al5.22 B Fe0.01 H2.96 Mg0.99 O18 P0.02 Si2.88 Ti0.19'
_chemical_name_mineral Magnesiodumortierite
_space_group_IT_number 62
_symmetry_space_group_name_Hall '-P 2n 2a'
_symmetry_space_group_name_H-M 'P m c n'
_cell_angle_alpha 90
_cell_angle_beta 90
_cell_angle_gamma 90
_cell_formula_units_Z 4
_cell_length_a 11.91
_cell_length_b 20.40
_cell_length_c 4.730
_cell_volume 1149.220
_database_code_amcsd 0006582
_exptl_crystal_density_diffrn 3.224
_cod_original_formula_sum 'Mg.99 Ti.19 Fe.01 Al5.22 B Si2.88 P.02 O18 H2.96'
_cod_database_code 9005236

loop_
_space_group_symop_operation_xyz
x,y,z
1/2-x,y,z
1/2+x,-y,-z
1/2+x,1/2+y,1/2-z
1/2-x,1/2-y,1/2+z
x,1/2-y,1/2+z
-x,1/2+y,1/2-z
-x,-y,-z

loop_
_atom_site_label
_atom_site_fract_x
_atom_site_fract_y
_atom_site_fract_z
_atom_site_occupancy
_atom_site_U_iso_or_equiv
_atom_site_type_symbol
_atom_site_attached_hydrogens
MgM1 0.75000 0.24970 0.39100 0.49000 0.01887 Mg 0
TiM1 0.75000 0.24970 0.39100 0.19000 0.01887 Ti 0
FeM1 0.75000 0.24970 0.39100 0.01000 0.01887 Fe 0
AlM2 0.61090 0.47310 0.55880 0.95000 0.00507 Al 0
AlM3 0.49220 0.43210 0.06100 0.95000 0.00507 Al 0
AlM4 0.36530 0.29200 0.06600 0.71000 0.00912 Al 0
MgM4 0.36530 0.29200 0.06600 0.25000 0.00912 Mg 0
B 0.25000 0.41550 0.23100 1.00000 0.00912 B 0
SiT1 0.75000 0.40750 0.08790 1.00000 0.00988 Si 0
SiT2 0.52420 0.33020 0.58930 0.94000 0.00621 Si 0
PT2 0.52420 0.33020 0.58930 0.01000 0.00621 P 0
O1 0.75000 0.45520 0.37760 1.00000 0.01089 O 0
O2 0.75000 0.32890 0.15350 0.50000 0.01545 O 0
O-H2 0.75000 0.32890 0.15350 0.50000 0.01545 O 1
O3 0.64090 0.42620 0.89850 1.00000 0.00874 O 0
O4 0.43750 0.28390 0.41600 1.00000 0.01229 O 0
O5 0.55140 0.39450 0.39720 1.00000 0.00937 O 0
O6 0.45630 0.35390 0.87900 1.00000 0.01216 O 0
O7 0.63780 0.28900 0.65460 0.50000 0.01532 O 0
O-H7 0.63780 0.28900 0.65460 0.50000 0.01532 O 1
O8 0.25000 0.35010 0.18520 1.00000 0.01444 O 0
O9 0.35020 0.44780 0.25500 0.77000 0.00975 O 0
O-H9 0.35020 0.44780 0.25500 0.23000 0.00975 O 1
O10 0.25000 0.27520 0.75520 1.00000 0.01532 O 0
O11 0.46730 0.48860 0.74990 1.00000 0.00823 O 0
H 0.25000 0.31200 -0.33200 1.00000 0.02913 H 0

loop_
_cod_changelog_entry_id
_cod_changelog_entry_author
_cod_changelog_entry_date
_cod_changelog_entry_text
1
;cod-tools version 3.8.0
Id: cif_guess_AMCSD_atom_types 9574 2023-05-10 09:00:05Z saulius
;
2023-05-10T18:49:53+03:00
;Derived atom types and hydrogen counts
from atom names that follow the AMCSD naming convention
(Wat == water, O-H == hydroxyl).
;

loop_
_cod_related_entry_id
_cod_related_entry_database
_cod_related_entry_code
1 AMCSD 0006582
